data_4342430
loop_
_publ_author_name
'Nordheider, Andreas'
'Hupf, Emanuel'
'Chalmers, Brian A.'
'Knight, Fergus R.'
'B\"uhl, Michael'
'Mebs, Stefan'
'Ch\;eci\'nska, Lilianna'
'Lork, Enno'
'Camacho, Paula Sanz'
'Ashbrook, Sharon E.'
'Athukorala Arachchige, Kasun S.'
'Cordes, David B.'
'Slawin, Alexandra M. Z.'
'Beckmann, Jens'
'Woollins, J. Derek'

_publ_section_title
;
 Peri-Substituted Phosphorus-Tellurium Systems-An Experimental and
 Theoretical Investigation of the P&#x00B7;&#x00B7;&#x00B7;Te
 through-Space Interaction.
;
_journal_issue 5
_journal_name_full 'Inorganic chemistry'
_journal_page_first 2435
_journal_paper_doi 10.1021/ic503056z
_journal_volume 54
_journal_year 2015
_chemical_formula_moiety 'C24 H27 P Te'
_chemical_formula_sum 'C24 H27 P Te'
_chemical_formula_weight 474.05
_space_group_IT_number 2
_symmetry_cell_setting triclinic
_symmetry_Int_Tables_number 2
_symmetry_space_group_name_Hall '-P 1'
_symmetry_space_group_name_H-M 'P -1'
_atom_sites_solution_hydrogens geom
_atom_sites_solution_primary direct
_atom_sites_solution_secondary difmap
_cell_angle_alpha 87.512(5)
_cell_angle_beta 78.942(5)
_cell_angle_gamma 81.061(4)
_cell_formula_units_Z 2
_cell_length_a 8.6463(8)
_cell_length_b 10.5753(11)
_cell_length_c 11.8312(10)
_cell_measurement_reflns_used 4105
_cell_measurement_temperature 173
_cell_measurement_theta_max 25.35
_cell_measurement_theta_min 1.95
_cell_volume 1048.73(17)
_computing_cell_refinement 'CrystalClear-SM Expert 2.1 b29'
_computing_data_collection 'CrystalClear-SM Expert 2.1 b29 (Rigaku, 2013)'
_computing_data_reduction 'CrystalClear-SM Expert 2.1 b29'
_computing_molecular_graphics 'CrystalStructure 4.1'
_computing_publication_material 'CrystalStructure 4.1 (Rigaku, 2013)'
_computing_structure_refinement 'SHELXL-2013 (Sheldrick, 2013)'
_computing_structure_solution 'DIRDIF99-PATTY (Gould, et al., 1999)'
_diffrn_ambient_temperature 173
_diffrn_detector_area_resol_mean 5.811
_diffrn_measured_fraction_theta_full 0.987
_diffrn_measured_fraction_theta_max 0.987
_diffrn_measurement_device_type 'Rigaku XtaLAB P200'
_diffrn_measurement_method \w
_diffrn_radiation_type 'Mo K\a'
_diffrn_radiation_wavelength 0.71075
_diffrn_reflns_av_R_equivalents 0.0462
_diffrn_reflns_limit_h_max 10
_diffrn_reflns_limit_h_min -10
_diffrn_reflns_limit_k_max 12
_diffrn_reflns_limit_k_min -12
_diffrn_reflns_limit_l_max 14
_diffrn_reflns_limit_l_min -14
_diffrn_reflns_number 12937
_diffrn_reflns_theta_full 25.42
_diffrn_reflns_theta_max 25.42
_diffrn_reflns_theta_min 1.75
_diffrn_standards_number 0
_exptl_absorpt_coefficient_mu 1.500
_exptl_absorpt_correction_T_max 0.799
_exptl_absorpt_correction_T_min 0.622
_exptl_absorpt_correction_type multi-scan
_exptl_absorpt_process_details 'REQAB (Rigaku, 1998)'
_exptl_crystal_colour yellow
_exptl_crystal_density_diffrn 1.501
_exptl_crystal_density_method 'not measured'
_exptl_crystal_description prism
_exptl_crystal_F_000 476.00
_exptl_crystal_size_max 0.360
_exptl_crystal_size_mid 0.250
_exptl_crystal_size_min 0.150
_refine_diff_density_max 0.27
_refine_diff_density_min -0.70
_refine_ls_extinction_method none
_refine_ls_goodness_of_fit_ref 0.971
_refine_ls_hydrogen_treatment constr
_refine_ls_number_parameters 239
_refine_ls_number_reflns 3818
_refine_ls_number_restraints 0
_refine_ls_R_factor_gt 0.0209
_refine_ls_shift/su_max 0.000
_refine_ls_structure_factor_coef Fsqd
_refine_ls_weighting_details 'w = 1/[\s^2^(Fo^2^)+(0.0069P)^2^+0.0000P] where P=(Fo^2^+2Fc^2^)/3'
_refine_ls_weighting_scheme calc
_refine_ls_wR_factor_ref 0.0454
_reflns_number_gt 3606
_reflns_number_total 3818
_reflns_threshold_expression F^2^>2.0\s(F^2^)
_cod_data_source_file ic503056z_si_001.cif
_cod_data_source_block 1
_cod_depositor_comments 'Adding full bibliography for 4342430--4342441.cif.'
_cod_database_code 4342430

loop_
_symmetry_equiv_pos_site_id
_symmetry_equiv_pos_as_xyz
1 +X,+Y,+Z
2 -X,-Y,-Z

loop_
_atom_site_label
_atom_site_type_symbol
_atom_site_fract_x
_atom_site_fract_y
_atom_site_fract_z
_atom_site_U_iso_or_equiv
_atom_site_adp_type
_atom_site_occupancy
_atom_site_site_symmetry_multiplicity
_atom_site_site_symmetry_order
_atom_site_calc_flag
_atom_site_refinement_flags
Te1 Te 0.20009(2) 0.15730(2) 0.44137(2) 0.02482(6) Uani 1 2 0 d .
P9 P 0.34291(7) 0.26440(5) 0.19937(5) 0.02618(13) Uani 1 2 0 d .
C1 C 0.4107(2) 0.22897(19) 0.46618(19) 0.0235(5) Uani 1 2 0 d .
C2 C 0.4537(3) 0.2075(2) 0.5720(2) 0.0305(5) Uani 1 2 0 d .
C3 C 0.5781(3) 0.2598(2) 0.6064(2) 0.0317(5) Uani 1 2 0 d .
C4 C 0.6595(2) 0.3376(2) 0.5308(2) 0.0259(5) Uani 1 2 0 d .
C5 C 0.6217(2) 0.35760(19) 0.42067(19) 0.0238(5) Uani 1 2 0 d .
C6 C 0.7210(3) 0.4375(2) 0.3527(2) 0.0285(5) Uani 1 2 0 d .
C7 C 0.6998(3) 0.4675(2) 0.2436(2) 0.0350(6) Uani 1 2 0 d .
C8 C 0.5827(3) 0.4158(2) 0.2004(2) 0.0321(5) Uani 1 2 0 d .
C9 C 0.4852(2) 0.3349(2) 0.26392(19) 0.0252(5) Uani 1 2 0 d .
C10 C 0.5001(2) 0.30539(18) 0.38128(19) 0.0217(4) Uani 1 2 0 d .
C11 C 0.7924(3) 0.4118(2) 0.5413(2) 0.0327(5) Uani 1 2 0 d .
C12 C 0.8384(3) 0.4715(2) 0.4211(2) 0.0358(6) Uani 1 2 0 d .
C13 C 0.1356(2) 0.0859(2) 0.61453(19) 0.0245(5) Uani 1 2 0 d .
C14 C 0.0655(3) 0.1652(2) 0.7065(2) 0.0336(5) Uani 1 2 0 d .
C15 C 0.0073(3) 0.1140(2) 0.8131(2) 0.0377(6) Uani 1 2 0 d .
C16 C 0.0177(3) -0.0167(2) 0.8287(2) 0.0366(6) Uani 1 2 0 d .
C17 C 0.0884(3) -0.0970(2) 0.7383(2) 0.0342(6) Uani 1 2 0 d .
C18 C 0.1476(3) -0.0458(2) 0.6314(2) 0.0280(5) Uani 1 2 0 d .
C19 C 0.2804(3) 0.3844(2) 0.0904(2) 0.0337(5) Uani 1 2 0 d .
C20 C 0.1654(3) 0.3286(3) 0.0304(2) 0.0476(7) Uani 1 2 0 d .
C21 C 0.2030(3) 0.5117(2) 0.1453(2) 0.0460(7) Uani 1 2 0 d .
C22 C 0.4727(3) 0.1353(2) 0.1077(2) 0.0312(5) Uani 1 2 0 d .
C23 C 0.5293(3) 0.0251(2) 0.1854(2) 0.0383(6) Uani 1 2 0 d .
C24 C 0.6127(3) 0.1750(3) 0.0216(2) 0.0439(6) Uani 1 2 0 d .
H2 H 0.39633 0.15397 0.62549 0.0365 Uiso 1 2 0 calc R
H3 H 0.60398 0.24109 0.68045 0.0381 Uiso 1 2 0 calc R
H7 H 0.76327 0.52269 0.19685 0.0420 Uiso 1 2 0 calc R
H8 H 0.56956 0.43728 0.12371 0.0385 Uiso 1 2 0 calc R
H11A H 0.88423 0.35402 0.5626 0.0392 Uiso 1 2 0 calc R
H11B H 0.75493 0.47897 0.60015 0.0392 Uiso 1 2 0 calc R
H12A H 0.83057 0.56557 0.42604 0.0429 Uiso 1 2 0 calc R
H12B H 0.9487 0.43589 0.38508 0.0429 Uiso 1 2 0 calc R
H14 H 0.05733 0.25547 0.69638 0.0403 Uiso 1 2 0 calc R
H15 H -0.03995 0.16914 0.87565 0.0452 Uiso 1 2 0 calc R
H16 H -0.02381 -0.05154 0.9016 0.0439 Uiso 1 2 0 calc R
H17 H 0.09655 -0.18722 0.74913 0.0411 Uiso 1 2 0 calc R
H18 H 0.19661 -0.10129 0.5694 0.0336 Uiso 1 2 0 calc R
H19 H 0.37657 0.39853 0.03201 0.0404 Uiso 1 2 0 calc R
H20A H 0.12639 0.39163 -0.02472 0.0571 Uiso 1 2 0 calc R
H20B H 0.07512 0.30729 0.08792 0.0571 Uiso 1 2 0 calc R
H20C H 0.22083 0.25099 -0.01046 0.0571 Uiso 1 2 0 calc R
H21A H 0.11132 0.4983 0.20512 0.0552 Uiso 1 2 0 calc R
H21B H 0.16717 0.57101 0.08632 0.0552 Uiso 1 2 0 calc R
H21C H 0.28054 0.54781 0.17978 0.0552 Uiso 1 2 0 calc R
H22 H 0.40316 0.10112 0.06165 0.0374 Uiso 1 2 0 calc R
H23A H 0.59167 0.05594 0.2365 0.0459 Uiso 1 2 0 calc R
H23B H 0.59564 -0.04383 0.13771 0.0459 Uiso 1 2 0 calc R
H23C H 0.43663 -0.00743 0.23169 0.0459 Uiso 1 2 0 calc R
H24A H 0.66728 0.10135 -0.02538 0.0527 Uiso 1 2 0 calc R
H24B H 0.68745 0.205 0.06326 0.0527 Uiso 1 2 0 calc R
H24C H 0.57345 0.244 -0.02834 0.0527 Uiso 1 2 0 calc R

loop_
_atom_site_aniso_label
_atom_site_aniso_U_11
_atom_site_aniso_U_22
_atom_site_aniso_U_33
_atom_site_aniso_U_12
_atom_site_aniso_U_13
_atom_site_aniso_U_23
Te1 0.02259(8) 0.02922(9) 0.02270(10) -0.00761(6) -0.00257(6) 0.00506(6)
P9 0.0273(3) 0.0309(3) 0.0206(3) -0.0074(2) -0.0045(3) 0.0077(3)
C1 0.0213(10) 0.0261(11) 0.0232(13) -0.0043(9) -0.0042(9) 0.0032(9)
C2 0.0270(11) 0.0385(13) 0.0264(14) -0.0095(10) -0.0050(10) 0.0102(11)
C3 0.0293(12) 0.0414(14) 0.0250(13) -0.0042(10) -0.0081(10) 0.0034(11)
C4 0.0207(10) 0.0259(11) 0.0297(14) 0.0014(9) -0.0039(10) -0.0036(10)
C5 0.0211(10) 0.0192(10) 0.0274(13) 0.0012(8) 0.0014(9) -0.0010(9)
C6 0.0251(11) 0.0208(11) 0.0374(15) -0.0051(9) 0.0006(10) -0.0013(10)
C7 0.0361(13) 0.0300(13) 0.0380(16) -0.0151(10) 0.0015(11) 0.0086(11)
C8 0.0377(13) 0.0329(13) 0.0247(13) -0.0084(10) -0.0024(11) 0.0073(10)
C9 0.0250(11) 0.0243(11) 0.0247(13) -0.0032(9) -0.0015(10) 0.0030(9)
C10 0.0197(10) 0.0190(10) 0.0245(12) -0.0009(8) -0.0010(9) 0.0010(9)
C11 0.0282(12) 0.0317(13) 0.0396(15) -0.0038(10) -0.0092(11) -0.0070(11)
C12 0.0338(13) 0.0301(13) 0.0452(16) -0.0116(10) -0.0060(12) -0.0008(11)
C13 0.0204(10) 0.0279(11) 0.0245(13) -0.0060(9) -0.0012(9) 0.0036(10)
C14 0.0393(13) 0.0260(12) 0.0320(15) -0.0043(10) 0.0008(11) 0.0026(10)
C15 0.0415(14) 0.0388(14) 0.0272(14) -0.0028(11) 0.0052(11) -0.0034(11)
C16 0.0369(13) 0.0436(15) 0.0261(14) -0.0101(11) 0.0024(11) 0.0103(11)
C17 0.0405(13) 0.0286(12) 0.0342(15) -0.0107(10) -0.0058(12) 0.0077(11)
C18 0.0288(12) 0.0288(12) 0.0257(13) -0.0050(9) -0.0027(10) -0.0011(10)
C19 0.0328(13) 0.0411(14) 0.0254(13) -0.0053(10) -0.0046(11) 0.0132(11)
C20 0.0488(16) 0.0605(18) 0.0367(16) -0.0085(13) -0.0193(13) 0.0163(14)
C21 0.0454(15) 0.0434(15) 0.0448(17) 0.0023(12) -0.0084(13) 0.0149(13)
C22 0.0349(12) 0.0334(13) 0.0269(13) -0.0083(10) -0.0075(11) 0.0011(10)
C23 0.0463(15) 0.0354(14) 0.0319(15) -0.0000(11) -0.0096(12) 0.0003(11)
C24 0.0477(15) 0.0437(15) 0.0352(16) -0.0073(12) 0.0060(13) -0.0039(12)

loop_
_atom_type_symbol
_atom_type_description
_atom_type_scat_dispersion_real
_atom_type_scat_dispersion_imag
_atom_type_scat_source
C C 0.0033 0.0016
;
International Tables for Crystallography
(1992, Vol. C, Tables 4.2.6.8 and 6.1.1.4)
;
H H 0.0000 0.0000
;
International Tables for Crystallography
(1992, Vol. C, Table 6.1.1.4)
;
P P 0.1023 0.0942
;
International Tables for Crystallography
(1992, Vol. C, Tables 4.2.6.8 and 6.1.1.4)
;
Te Te -0.5308 1.6751
;
International Tables for Crystallography
(1992, Vol. C, Tables 4.2.6.8 and 6.1.1.4)
;

loop_
_geom_angle_atom_site_label_1
_geom_angle_atom_site_label_2
_geom_angle_atom_site_label_3
_geom_angle
_geom_angle_publ_flag
C1 Te1 C13 96.49(9) yes
C9 P9 C19 105.40(11) yes
C9 P9 C22 103.00(10) yes
C19 P9 C22 102.51(10) yes
Te1 C1 C2 117.16(15) yes
Te1 C1 C10 123.51(17) yes
C2 C1 C10 119.2(2) yes
C1 C2 C3 124.2(2) yes
C2 C3 C4 118.2(2) yes
C3 C4 C5 118.7(2) yes
C3 C4 C11 131.7(2) yes
C5 C4 C11 109.58(19) yes
C4 C5 C6 111.0(2) yes
C4 C5 C10 125.15(19) yes
C6 C5 C10 123.8(2) yes
C5 C6 C7 118.8(2) yes
C5 C6 C12 109.2(2) yes
C7 C6 C12 132.0(2) yes
C6 C7 C8 119.1(2) yes
C7 C8 C9 123.6(2) yes
P9 C9 C8 121.08(18) yes
P9 C9 C10 120.25(16) yes
C8 C9 C10 118.7(2) yes
C1 C10 C5 114.4(2) yes
C1 C10 C9 129.7(2) yes
C5 C10 C9 115.85(18) yes
C4 C11 C12 104.7(2) yes
C6 C12 C11 105.3(2) yes
Te1 C13 C14 122.77(16) yes
Te1 C13 C18 117.91(16) yes
C14 C13 C18 118.9(2) yes
C13 C14 C15 120.5(2) yes
C14 C15 C16 120.3(2) yes
C15 C16 C17 119.9(2) yes
C16 C17 C18 119.9(2) yes
C13 C18 C17 120.5(2) yes
P9 C19 C20 107.78(17) yes
P9 C19 C21 111.66(18) yes
C20 C19 C21 110.9(2) yes
P9 C22 C23 109.07(16) yes
P9 C22 C24 116.64(17) yes
C23 C22 C24 110.93(19) yes

loop_
_geom_bond_atom_site_label_1
_geom_bond_atom_site_label_2
_geom_bond_distance
_geom_bond_publ_flag
Te1 C1 2.151(2) yes
Te1 C13 2.153(2) yes
P9 C9 1.829(2) yes
P9 C19 1.865(2) yes
P9 C22 1.867(2) yes
C1 C2 1.373(3) yes
C1 C10 1.444(3) yes
C2 C3 1.415(4) yes
C3 C4 1.359(3) yes
C4 C5 1.403(3) yes
C4 C11 1.514(3) yes
C5 C6 1.414(3) yes
C5 C10 1.421(3) yes
C6 C7 1.356(4) yes
C6 C12 1.506(4) yes
C7 C8 1.407(4) yes
C8 C9 1.390(3) yes
C9 C10 1.435(3) yes
C11 C12 1.537(3) yes
C13 C14 1.387(3) yes
C13 C18 1.389(3) yes
C14 C15 1.385(3) yes
C15 C16 1.378(3) yes
C16 C17 1.380(3) yes
C17 C18 1.391(3) yes
C19 C20 1.527(4) yes
C19 C21 1.520(3) yes
C22 C23 1.531(3) yes
C22 C24 1.526(3) yes
